data_7030024
loop_
_publ_author_name
'Yu, Wei-Bin'
'He, Qing-Ya'
'Shi, Hua-Tian'
'Jia, Juan-Ying'
'Wei, Xianwen'

_publ_section_title
;
 Azo-conjugated half-sandwich Rh/Ru complexes for homogeneous
 water-oxidation catalysis.
;
_journal_issue 17
_journal_name_full 'Dalton transactions (Cambridge, England : 2003)'
_journal_page_first 6561
_journal_page_last 6566
_journal_paper_doi 10.1039/c4dt00055b
_journal_volume 43
_journal_year 2014
_chemical_formula_sum 'C27 H30 N2 O6 Ru S'
_chemical_formula_weight 611.66
_chemical_name_systematic
; 
 ? 
;
_space_group_IT_number 14
_symmetry_cell_setting monoclinic
_symmetry_space_group_name_Hall '-P 2ybc'
_symmetry_space_group_name_H-M 'P 1 21/c 1'
_atom_sites_solution_hydrogens geom
_atom_sites_solution_primary direct
_atom_sites_solution_secondary difmap
_audit_creation_method SHELXL-97
_cell_angle_alpha 90.00
_cell_angle_beta 100.121(3)
_cell_angle_gamma 90.00
_cell_formula_units_Z 4
_cell_length_a 8.1613(19)
_cell_length_b 23.432(5)
_cell_length_c 14.284(3)
_cell_measurement_reflns_used 3618
_cell_measurement_temperature 296(2)
_cell_measurement_theta_max 23.17
_cell_measurement_theta_min 2.68
_cell_volume 2689.1(10)
_computing_structure_refinement 'SHELXL-97 (Sheldrick, 1997)'
_computing_structure_solution 'SHELXS-97 (Sheldrick, 1990)'
_diffrn_ambient_temperature 296(2)
_diffrn_measured_fraction_theta_full 0.989
_diffrn_measured_fraction_theta_max 0.989
_diffrn_radiation_monochromator graphite
_diffrn_radiation_source 'fine-focus sealed tube'
_diffrn_radiation_type MoK\a
_diffrn_radiation_wavelength 0.71073
_diffrn_reflns_av_R_equivalents 0.0485
_diffrn_reflns_av_sigmaI/netI 0.0612
_diffrn_reflns_limit_h_max 9
_diffrn_reflns_limit_h_min -10
_diffrn_reflns_limit_k_max 29
_diffrn_reflns_limit_k_min -30
_diffrn_reflns_limit_l_max 18
_diffrn_reflns_limit_l_min -14
_diffrn_reflns_number 16485
_diffrn_reflns_theta_full 27.48
_diffrn_reflns_theta_max 27.48
_diffrn_reflns_theta_min 2.68
_exptl_absorpt_coefficient_mu 0.704
_exptl_absorpt_correction_T_max 0.9329
_exptl_absorpt_correction_T_min 0.8436
_exptl_crystal_colour red
_exptl_crystal_density_diffrn 1.511
_exptl_crystal_density_method 'not measured'
_exptl_crystal_description block
_exptl_crystal_F_000 1256
_exptl_crystal_size_max 0.25
_exptl_crystal_size_mid 0.21
_exptl_crystal_size_min 0.10
_refine_diff_density_max 1.401
_refine_diff_density_min -0.717
_refine_diff_density_rms 0.106
_refine_ls_extinction_method none
_refine_ls_goodness_of_fit_ref 1.052
_refine_ls_hydrogen_treatment mixed
_refine_ls_matrix_type full
_refine_ls_number_parameters 340
_refine_ls_number_reflns 6104
_refine_ls_number_restraints 357
_refine_ls_restrained_S_all 1.028
_refine_ls_R_factor_all 0.0807
_refine_ls_R_factor_gt 0.0556
_refine_ls_shift/su_max 0.004
_refine_ls_shift/su_mean 0.000
_refine_ls_structure_factor_coef Fsqd
_refine_ls_weighting_details 'calc w=1/[\s^2^(Fo^2^)+(0.1000P)^2^+0.6000P] where P=(Fo^2^+2Fc^2^)/3'
_refine_ls_weighting_scheme calc
_refine_ls_wR_factor_gt 0.1579
_refine_ls_wR_factor_ref 0.1747
_reflns_number_gt 4413
_reflns_number_total 6104
_reflns_threshold_expression >2sigma(I)
_cod_data_source_file c4dt00055b2.cif
_cod_data_source_block p21c
_cod_depositor_comments
;
The following automatic conversions were performed:

'_symmetry_cell_setting' value 'Monoclinic' changed to 'monoclinic'
according to
/usr/data/users/saulius/crontab/automatic-downloads/current/RSC/lib/dictionaries/cif_core.dic
dictionary named 'cif_core.dic' version 2.4.2 from 2011-04-26.

Automatic conversion script
Id: cif_fix_values 2281 2013-09-26 08:29:07Z andrius 
;
_cod_original_cell_volume 2689.1(11)
_cod_original_sg_symbol_H-M 'P2(1)/c  '
_cod_database_code 7030024

loop_
_symmetry_equiv_pos_as_xyz
'x, y, z'
'-x, y+1/2, -z+1/2'
'-x, -y, -z'
'x, -y-1/2, z-1/2'

loop_
_atom_site_label
_atom_site_type_symbol
_atom_site_fract_x
_atom_site_fract_y
_atom_site_fract_z
_atom_site_U_iso_or_equiv
_atom_site_adp_type
_atom_site_occupancy
_atom_site_symmetry_multiplicity
_atom_site_calc_flag
_atom_site_refinement_flags
_atom_site_disorder_assembly
_atom_site_disorder_group
Ru1 Ru 0.47172(4) 0.696554(14) 0.85679(3) 0.03371(14) Uani 1 1 d U A 4
C1 C 0.2050(9) 0.8023(2) 0.7642(5) 0.0705(18) Uani 1 1 d U A 4
H1A H 0.2201 0.8191 0.8264 0.106 Uiso 1 1 calc R A 4
H1B H 0.0911 0.8066 0.7338 0.106 Uiso 1 1 calc R A 4
H1C H 0.2761 0.8211 0.7270 0.106 Uiso 1 1 calc R A 4
C2 C 0.2484(6) 0.7400(2) 0.7727(4) 0.0453(11) Uani 1 1 d U A 4
C3 C 0.3440(6) 0.7145(2) 0.7101(4) 0.0419(10) Uani 1 1 d U A 4
H3 H 0.3987 0.7391 0.6693 0.050 Uiso 1 1 calc R A 4
C4 C 0.3886(6) 0.6569(2) 0.7197(4) 0.0453(11) Uani 1 1 d U A 4
H4 H 0.4725 0.6424 0.6845 0.054 Uiso 1 1 calc R A 4
C5 C 0.3397(7) 0.6220(2) 0.7901(4) 0.0528(12) Uani 1 1 d U A 4
C6 C 0.2464(7) 0.6480(2) 0.8520(4) 0.0542(12) Uani 1 1 d U A 4
H6 H 0.2302 0.6272 0.9092 0.065 Uiso 1 1 calc R A 4
C7 C 0.1984(6) 0.7065(2) 0.8434(4) 0.0506(12) Uani 1 1 d U A 4
H7 H 0.1524 0.7249 0.8947 0.061 Uiso 1 1 calc R A 4
C8 C 0.3933(13) 0.5590(3) 0.7966(6) 0.101(3) Uani 1 1 d U A 4
H8 H 0.5123 0.5639 0.7959 0.121 Uiso 1 1 calc R A 4
C9 C 0.4039(11) 0.5342(3) 0.8941(6) 0.096(2) Uani 1 1 d U A 4
H9A H 0.2938 0.5296 0.9081 0.144 Uiso 1 1 calc R A 4
H9B H 0.4668 0.5593 0.9400 0.144 Uiso 1 1 calc R A 4
H9C H 0.4579 0.4977 0.8966 0.144 Uiso 1 1 calc R A 4
C10 C 0.3494(15) 0.5285(3) 0.7139(6) 0.125(4) Uani 1 1 d U A 4
H10A H 0.4013 0.4916 0.7211 0.188 Uiso 1 1 calc R A 4
H10B H 0.3856 0.5485 0.6626 0.188 Uiso 1 1 calc R A 4
H10C H 0.2307 0.5240 0.7002 0.188 Uiso 1 1 calc R A 4
C11 C 0.7813(5) 0.66540(19) 0.7758(3) 0.0344(9) Uani 1 1 d U A 4
C12 C 0.8488(6) 0.6154(2) 0.7470(3) 0.0402(10) Uani 1 1 d U A 4
H12 H 0.8537 0.5825 0.7839 0.048 Uiso 1 1 calc R A 4
C13 C 0.9091(6) 0.6155(2) 0.6612(4) 0.0480(12) Uani 1 1 d U A 4
H13 H 0.9534 0.5822 0.6407 0.058 Uiso 1 1 calc R A 4
C14 C 0.9041(6) 0.6637(2) 0.6073(3) 0.0431(11) Uani 1 1 d U A 4
C15 C 0.8402(6) 0.7132(2) 0.6388(4) 0.0449(11) Uani 1 1 d U A 4
H15 H 0.8396 0.7465 0.6032 0.054 Uiso 1 1 calc R A 4
C16 C 0.7772(6) 0.7141(2) 0.7222(4) 0.0424(11) Uani 1 1 d U A 4
H16 H 0.7323 0.7476 0.7420 0.051 Uiso 1 1 calc R A 4
C21 C 1.0304(6) 0.5741(2) 1.0525(4) 0.0516(13) Uani 1 1 d U A 4
H21 H 1.0399 0.5751 0.9885 0.062 Uiso 1 1 calc R A 4
C22 C 1.1503(8) 0.5464(3) 1.1174(5) 0.0682(16) Uani 1 1 d U A 4
H22 H 1.2402 0.5294 1.0963 0.082 Uiso 1 1 calc R A 4
C23 C 1.1395(8) 0.5433(2) 1.2122(4) 0.0628(15) Uani 1 1 d U A 4
H23 H 1.2217 0.5249 1.2551 0.075 Uiso 1 1 calc R A 4
C24 C 1.0049(7) 0.5678(2) 1.2425(4) 0.0537(13) Uani 1 1 d U A 4
H24 H 0.9956 0.5654 1.3064 0.064 Uiso 1 1 calc R A 4
C25 C 0.8814(6) 0.59650(19) 1.1791(3) 0.0415(10) Uani 1 1 d U A 4
C26 C 0.8952(6) 0.60075(19) 1.0826(3) 0.0359(9) Uani 1 1 d U A 4
C27 C 0.7700(5) 0.63338(18) 1.0174(3) 0.0333(9) Uani 1 1 d U A 4
C28 C 0.6333(6) 0.65675(19) 1.0518(3) 0.0353(9) Uani 1 1 d U A 4
C29 C 0.6208(7) 0.6488(2) 1.1503(3) 0.0457(11) Uani 1 1 d U A 4
H29 H 0.5285 0.6629 1.1727 0.055 Uiso 1 1 calc R A 4
C30 C 0.7409(7) 0.6212(2) 1.2106(4) 0.0491(12) Uani 1 1 d U A 4
H30 H 0.7318 0.6183 1.2744 0.059 Uiso 1 1 calc R A 4
C1S C 0.4806(12) 0.9099(4) 0.9620(8) 0.118(3) Uani 1 1 d U B 4
H1S1 H 0.4621 0.9352 1.0120 0.176 Uiso 1 1 calc R B 4
H1S2 H 0.4060 0.9195 0.9045 0.176 Uiso 1 1 calc R B 4
H1S3 H 0.5935 0.9136 0.9522 0.176 Uiso 1 1 calc R B 4
N1 N 0.7127(5) 0.66562(15) 0.8627(3) 0.0342(8) Uani 1 1 d U A 4
N2 N 0.8073(4) 0.63923(15) 0.9287(3) 0.0344(8) Uani 1 1 d U A 4
O4 O 0.5159(4) 0.68724(15) 1.0014(2) 0.0466(8) Uani 1 1 d U A 4
O5 O 0.5855(4) 0.77853(14) 0.8861(3) 0.0481(8) Uani 1 1 d U A 4
H3A H 0.6235 0.7897 0.9486 0.058 Uiso 1 1 calc R A 4
H3B H 0.5968 0.8029 0.8363 0.058 Uiso 1 1 calc R A 4
O1S O 0.4520(6) 0.8542(2) 0.9872(4) 0.0822(14) Uani 1 1 d U B 4
H1S H 0.5404 0.8393 1.0110 0.123 Uiso 1 1 calc R B 4
S1 S 0.98050(19) 0.66196(8) 0.49891(10) 0.0628(4) Uani 1 1 d U . .
O1 O 0.9127(6) 0.7087(3) 0.4450(4) 0.0961(17) Uani 1 1 d U A .
O3 O 1.1492(6) 0.6573(4) 0.5204(3) 0.162(3) Uani 1 1 d U A .
O2 O 0.9051(10) 0.6104(3) 0.4511(4) 0.128(2) Uani 1 1 d U A .

loop_
_atom_site_aniso_label
_atom_site_aniso_U_11
_atom_site_aniso_U_22
_atom_site_aniso_U_33
_atom_site_aniso_U_23
_atom_site_aniso_U_13
_atom_site_aniso_U_12
Ru1 0.0286(2) 0.0376(2) 0.0356(2) 0.00003(15) 0.00745(14) 0.00319(14)
C1 0.074(4) 0.052(3) 0.081(5) 0.002(3) 0.003(4) 0.020(3)
C2 0.033(2) 0.047(2) 0.054(3) 0.002(2) 0.0024(19) 0.0070(19)
C3 0.033(2) 0.048(2) 0.042(2) 0.004(2) 0.0003(18) -0.0007(19)
C4 0.045(3) 0.048(2) 0.040(2) -0.0086(19) 0.001(2) 0.002(2)
C5 0.061(3) 0.041(2) 0.052(3) -0.001(2) -0.003(2) -0.005(2)
C6 0.046(3) 0.058(3) 0.059(3) 0.007(2) 0.009(2) -0.016(2)
C7 0.031(2) 0.064(3) 0.058(3) -0.001(2) 0.010(2) -0.003(2)
C8 0.164(8) 0.041(3) 0.087(5) 0.002(3) -0.008(5) -0.002(4)
C9 0.113(6) 0.064(4) 0.108(5) 0.031(4) 0.011(5) 0.013(4)
C10 0.237(12) 0.046(4) 0.101(6) -0.006(4) 0.056(7) 0.008(5)
C11 0.028(2) 0.045(2) 0.031(2) 0.0018(18) 0.0087(17) 0.0045(18)
C12 0.042(3) 0.041(2) 0.040(3) 0.0035(19) 0.011(2) 0.0090(19)
C13 0.048(3) 0.056(3) 0.042(3) -0.001(2) 0.013(2) 0.018(2)
C14 0.035(2) 0.065(3) 0.031(2) 0.003(2) 0.0082(18) 0.008(2)
C15 0.044(3) 0.055(3) 0.038(3) 0.013(2) 0.013(2) 0.008(2)
C16 0.041(3) 0.048(2) 0.040(3) 0.008(2) 0.013(2) 0.009(2)
C21 0.046(3) 0.057(3) 0.052(3) 0.012(2) 0.009(2) 0.008(2)
C22 0.055(3) 0.079(4) 0.069(4) 0.008(3) 0.005(3) 0.021(3)
C23 0.072(4) 0.051(3) 0.058(3) 0.011(3) -0.011(3) 0.011(3)
C24 0.073(4) 0.046(3) 0.038(3) 0.005(2) -0.002(2) -0.004(2)
C25 0.050(3) 0.036(2) 0.037(2) 0.0036(19) 0.005(2) -0.0025(19)
C26 0.038(2) 0.039(2) 0.031(2) -0.0004(18) 0.0049(17) -0.0034(17)
C27 0.032(2) 0.037(2) 0.031(2) 0.0002(18) 0.0076(17) -0.0008(17)
C28 0.035(2) 0.042(2) 0.030(2) -0.0026(18) 0.0089(17) -0.0014(18)
C29 0.054(3) 0.050(3) 0.036(2) -0.002(2) 0.017(2) 0.006(2)
C30 0.070(3) 0.050(3) 0.030(2) 0.001(2) 0.015(2) -0.004(2)
C1S 0.111(7) 0.103(6) 0.148(9) -0.011(6) 0.050(6) 0.010(5)
N1 0.0335(18) 0.0349(18) 0.036(2) 0.0017(15) 0.0116(15) 0.0034(14)
N2 0.0324(19) 0.0397(19) 0.0312(19) 0.0041(15) 0.0056(15) 0.0034(15)
O4 0.0443(19) 0.062(2) 0.0358(17) -0.0011(15) 0.0139(14) 0.0118(16)
O5 0.0451(19) 0.0419(17) 0.058(2) -0.0092(16) 0.0099(16) -0.0023(15)
O1S 0.063(3) 0.086(3) 0.105(4) -0.015(3) 0.035(3) 0.000(2)
S1 0.0509(8) 0.1092(13) 0.0310(7) 0.0091(7) 0.0149(6) 0.0240(8)
O1 0.069(3) 0.160(5) 0.067(3) 0.048(3) 0.033(3) 0.035(3)
O3 0.044(3) 0.396(11) 0.050(3) 0.024(5) 0.019(2) 0.066(4)
O2 0.212(7) 0.130(4) 0.050(3) -0.022(3) 0.047(4) -0.004(5)

loop_
_atom_type_symbol
_atom_type_description
_atom_type_scat_dispersion_real
_atom_type_scat_dispersion_imag
_atom_type_scat_source
C C 0.0033 0.0016 'International Tables Vol C Tables 4.2.6.8 and 6.1.1.4'
H H 0.0000 0.0000 'International Tables Vol C Tables 4.2.6.8 and 6.1.1.4'
N N 0.0061 0.0033 'International Tables Vol C Tables 4.2.6.8 and 6.1.1.4'
O O 0.0106 0.0060 'International Tables Vol C Tables 4.2.6.8 and 6.1.1.4'
Ru Ru -1.2594 0.8363 'International Tables Vol C Tables 4.2.6.8 and 6.1.1.4'
S S 0.1246 0.1234 'International Tables Vol C Tables 4.2.6.8 and 6.1.1.4'

loop_
_geom_angle_atom_site_label_1
_geom_angle_atom_site_label_2
_geom_angle_atom_site_label_3
_geom_angle
O4 Ru1 N1 85.68(14)
O4 Ru1 O5 84.55(15)
N1 Ru1 O5 86.02(13)
O4 Ru1 C6 88.50(19)
N1 Ru1 C6 127.76(19)
O5 Ru1 C6 144.90(19)
O4 Ru1 C4 147.03(17)
N1 Ru1 C4 91.76(17)
O5 Ru1 C4 128.13(17)
C6 Ru1 C4 67.3(2)
O4 Ru1 C5 109.94(19)
N1 Ru1 C5 97.43(18)
O5 Ru1 C5 165.27(18)
C6 Ru1 C5 37.8(2)
C4 Ru1 C5 37.8(2)
O4 Ru1 C3 161.40(17)
N1 Ru1 C3 112.88(17)
O5 Ru1 C3 97.48(17)
C6 Ru1 C3 79.2(2)
C4 Ru1 C3 37.26(18)
C5 Ru1 C3 67.95(19)
O4 Ru1 C7 95.44(19)
N1 Ru1 C7 165.48(17)
O5 Ru1 C7 108.50(17)
C6 Ru1 C7 38.0(2)
C4 Ru1 C7 79.4(2)
C5 Ru1 C7 68.5(2)
C3 Ru1 C7 66.3(2)
O4 Ru1 C2 124.87(17)
N1 Ru1 C2 148.40(18)
O5 Ru1 C2 88.94(16)
C6 Ru1 C2 67.2(2)
C4 Ru1 C2 67.31(19)
C5 Ru1 C2 80.62(19)
C3 Ru1 C2 37.11(18)
C7 Ru1 C2 36.43(19)
C7 C2 C3 118.9(5)
C7 C2 C1 120.7(5)
C3 C2 C1 120.4(5)
C7 C2 Ru1 70.8(3)
C3 C2 Ru1 70.2(3)
C1 C2 Ru1 129.9(4)
C4 C3 C2 120.4(5)
C4 C3 Ru1 69.6(3)
C2 C3 Ru1 72.7(3)
C3 C4 C5 122.0(5)
C3 C4 Ru1 73.1(3)
C5 C4 Ru1 71.7(3)
C6 C5 C4 116.8(5)
C6 C5 C8 124.0(6)
C4 C5 C8 119.2(6)
C6 C5 Ru1 70.0(3)
C4 C5 Ru1 70.5(3)
C8 C5 Ru1 129.0(5)
C5 C6 C7 122.4(5)
C5 C6 Ru1 72.2(3)
C7 C6 Ru1 73.4(3)
C2 C7 C6 119.5(5)
C2 C7 Ru1 72.8(3)
C6 C7 Ru1 68.5(3)
C10 C8 C9 124.1(6)
C10 C8 C5 114.8(6)
C9 C8 C5 113.5(7)
C16 C11 C12 120.6(4)
C16 C11 N1 120.0(4)
C12 C11 N1 119.4(4)
C11 C12 C13 118.5(4)
C14 C13 C12 121.1(4)
C13 C14 C15 119.2(4)
C13 C14 S1 119.7(4)
C15 C14 S1 121.1(4)
C16 C15 C14 121.0(5)
C11 C16 C15 119.6(5)
C22 C21 C26 120.3(5)
C23 C22 C21 121.6(6)
C22 C23 C24 118.7(5)
C23 C24 C25 121.3(5)
C24 C25 C26 119.7(5)
C24 C25 C30 121.1(5)
C26 C25 C30 119.2(4)
C21 C26 C25 118.3(4)
C21 C26 C27 122.3(4)
C25 C26 C27 119.5(4)
N2 C27 C28 127.4(4)
N2 C27 C26 113.5(4)
C28 C27 C26 119.1(4)
O4 C28 C27 124.7(4)
O4 C28 C29 116.0(4)
C27 C28 C29 119.2(4)
C30 C29 C28 121.1(5)
C29 C30 C25 121.8(5)
N2 N1 C11 111.0(3)
N2 N1 Ru1 130.2(3)
C11 N1 Ru1 118.1(3)
N1 N2 C27 122.3(4)
C28 O4 Ru1 126.7(3)
O3 S1 O1 118.3(5)
O3 S1 O2 111.2(5)
O1 S1 O2 107.2(4)
O3 S1 C14 107.7(3)
O1 S1 C14 107.4(3)
O2 S1 C14 104.0(3)

loop_
_geom_bond_atom_site_label_1
_geom_bond_atom_site_label_2
_geom_bond_distance
Ru1 O4 2.045(3)
Ru1 N1 2.084(4)
Ru1 O5 2.142(3)
Ru1 C6 2.153(5)
Ru1 C4 2.165(5)
Ru1 C5 2.182(5)
Ru1 C3 2.211(5)
Ru1 C7 2.217(5)
Ru1 C2 2.243(5)
C1 C2 1.503(7)
C2 C7 1.394(7)
C2 C3 1.418(7)
C3 C4 1.399(7)
C4 C5 1.408(8)
C5 C6 1.403(8)
C5 C8 1.537(8)
C6 C7 1.424(7)
C8 C10 1.374(10)
C8 C9 1.497(11)
C11 C16 1.372(6)
C11 C12 1.388(6)
C11 N1 1.448(5)
C12 C13 1.398(7)
C13 C14 1.364(7)
C14 C15 1.379(7)
C14 S1 1.768(5)
C15 C16 1.379(7)
C21 C22 1.386(7)
C21 C26 1.400(7)
C22 C23 1.375(9)
C23 C24 1.376(9)
C24 C25 1.403(7)
C25 C26 1.405(6)
C25 C30 1.426(7)
C26 C27 1.471(6)
C27 N2 1.361(6)
C27 C28 1.407(6)
C28 O4 1.305(5)
C28 C29 1.440(6)
C29 C30 1.350(7)
C1S O1S 1.383(10)
N1 N2 1.270(5)
S1 O3 1.362(5)
S1 O1 1.396(5)
S1 O2 1.469(6)
